data_7716904
loop_
_publ_author_name
'&#xc1;lvarez-Miguel, Luc&#xed;a'
'Del Carmen-Rodr&#xed;guez, Clara'
'Valle, Mar&#xed;a'
'&#xc1;lvarez, Celedonio M'
'Mart&#xed;n-&#xc1;lvarez, Jos&#xe9; M'
'Garc&#xed;a-Rodr&#xed;guez, Ra&#xfa;l'
'Miguel, Daniel'

_publ_section_title
;
 Synthesis and reactivity of air stable Ni(II) complexes with isocyanides
 and dialkyldithiophosphate ligands: acyclic diaminocarbene formation.
;
_journal_issue 36
_journal_name_full 'Dalton transactions (Cambridge, England : 2003)'
_journal_page_first 15101
_journal_page_last 15112
_journal_paper_doi 10.1039/d4dt01915f
_journal_volume 53
_journal_year 2024
_chemical_formula_moiety 'C19 H21 N2 Ni O2 P S2'
_chemical_formula_sum 'C19 H21 N2 Ni O2 P S2'
_chemical_formula_weight 463.18
_space_group_crystal_system monoclinic
_space_group_IT_number 14
_space_group_name_Hall '-P 2yn'
_space_group_name_H-M_alt 'P 1 21/n 1'
_atom_sites_solution_hydrogens geom
_atom_sites_solution_primary iterative
_audit_creation_date 2022-06-16
_audit_creation_method
;
Olex2 1.3
(compiled 2020.11.12 svn.r5f609507 for OlexSys, GUI svn.r6408)
;
_audit_update_record
;
2023-10-03 deposited with the CCDC.	2024-08-26 downloaded from the CCDC.
;
_cell_angle_alpha 90
_cell_angle_beta 95.047(3)
_cell_angle_gamma 90
_cell_formula_units_Z 4
_cell_length_a 9.6257(4)
_cell_length_b 22.5461(9)
_cell_length_c 9.8951(3)
_cell_measurement_reflns_used 4888
_cell_measurement_temperature 293
_cell_measurement_theta_max 29.4992
_cell_measurement_theta_min 2.0620
_cell_volume 2139.13(14)
_computing_cell_refinement
;
CrysAlisPro, Oxford Diffraction Ltd.,
Version 1.171.34.44 (release 25-10-2010 CrysAlis171 .NET)
(compiled Oct 25 2010,18:11:34)
;
_computing_data_collection
;
CrysAlisPro, Oxford Diffraction Ltd.,
Version 1.171.34.44 (release 25-10-2010 CrysAlis171 .NET)
(compiled Oct 25 2010,18:11:34)
;
_computing_data_reduction
;
CrysAlisPro, Oxford Diffraction Ltd.,
Version 1.171.34.44 (release 25-10-2010 CrysAlis171 .NET)
(compiled Oct 25 2010,18:11:34)
;
_computing_molecular_graphics 'Olex2 1.3 (Dolomanov et al., 2009)'
_computing_publication_material 'Olex2 1.3 (Dolomanov et al., 2009)'
_computing_structure_refinement 'SHELXL 2014/7 (Sheldrick, 2015)'
_computing_structure_solution 'olex2.solve 1.3 (Bourhis et al., 2015)'
_diffrn_ambient_temperature 293
_diffrn_detector_area_resol_mean 10.4757
_diffrn_measured_fraction_theta_full 1.000
_diffrn_measured_fraction_theta_max 0.844
_diffrn_measurement_details
;
#__ type_ start__ end____ width___ exp.time_
  1 omega  -19.00   25.00   1.0000   10.3200
omega____ theta____ kappa____ phi______ frames
    -      -10.0277  -99.0000 -180.0000 44

#__ type_ start__ end____ width___ exp.time_
  2 omega  -43.00   62.00   1.0000   10.3200
omega____ theta____ kappa____ phi______ frames
    -      -10.0277   77.0000  -60.0000 105

#__ type_ start__ end____ width___ exp.time_
  3 omega   40.00   84.00   1.0000   10.3200
omega____ theta____ kappa____ phi______ frames
    -       11.8245   57.0000   90.0000 44
;
_diffrn_measurement_device_type 'SuperNova, Dual, Cu at zero, Atlas'
_diffrn_measurement_method '\w scans'
_diffrn_orient_matrix_UB_11 -0.0319891000
_diffrn_orient_matrix_UB_12 -0.0267205000
_diffrn_orient_matrix_UB_13 -0.0247027000
_diffrn_orient_matrix_UB_21 0.0046837000
_diffrn_orient_matrix_UB_22 0.0097219000
_diffrn_orient_matrix_UB_23 -0.0675761000
_diffrn_orient_matrix_UB_31 0.0664583000
_diffrn_orient_matrix_UB_32 -0.0135567000
_diffrn_orient_matrix_UB_33 0.0000806000
_diffrn_radiation_monochromator mirror
_diffrn_radiation_type 'Mo K\a'
_diffrn_radiation_wavelength 0.71073
_diffrn_reflns_av_R_equivalents 0.0251
_diffrn_reflns_av_unetI/netI 0.0358
_diffrn_reflns_Laue_measured_fraction_full 1.000
_diffrn_reflns_Laue_measured_fraction_max 0.844
_diffrn_reflns_limit_h_max 9
_diffrn_reflns_limit_h_min -12
_diffrn_reflns_limit_k_max 22
_diffrn_reflns_limit_k_min -30
_diffrn_reflns_limit_l_max 13
_diffrn_reflns_limit_l_min -11
_diffrn_reflns_number 11284
_diffrn_reflns_point_group_measured_fraction_full 1.000
_diffrn_reflns_point_group_measured_fraction_max 0.844
_diffrn_reflns_theta_full 26.000
_diffrn_reflns_theta_max 29.565
_diffrn_reflns_theta_min 2.255
_diffrn_source 'SuperNova (Mo) X-ray Source'
_exptl_absorpt_coefficient_mu 1.193
_exptl_absorpt_correction_T_max 0.735
_exptl_absorpt_correction_T_min 0.452
_exptl_absorpt_correction_type analytical
_exptl_absorpt_process_details
;
CrysAlisPro, Oxford Diffraction Ltd.,
Version 1.171.34.44 (release 25-10-2010 CrysAlis171 .NET)
(compiled Oct 25 2010,18:11:34)
Analytical numeric absorption correction using a multifaceted crystal
			model based on expressions derived by R.C. Clark & J.S. Reid.
(Clark, R. C. & Reid, J. S. (1995). Acta Cryst. A51, 887-897)
;
_exptl_crystal_colour orange
_exptl_crystal_colour_primary orange
_exptl_crystal_density_diffrn 1.438
_exptl_crystal_description block
_exptl_crystal_F_000 960
_exptl_crystal_size_max 0.2973
_exptl_crystal_size_mid 0.1851
_exptl_crystal_size_min 0.1595
_refine_diff_density_max 0.296
_refine_diff_density_min -0.312
_refine_diff_density_rms 0.055
_refine_ls_extinction_coef 0.0303(10)
_refine_ls_extinction_expression Fc^*^=kFc[1+0.001xFc^2^\l^3^/sin(2\q)]^-1/4^
_refine_ls_extinction_method 'SHELXL-2014/7 (Sheldrick 2014'
_refine_ls_goodness_of_fit_ref 1.051
_refine_ls_hydrogen_treatment constr
_refine_ls_matrix_type full
_refine_ls_number_parameters 250
_refine_ls_number_reflns 5057
_refine_ls_number_restraints 0
_refine_ls_restrained_S_all 1.051
_refine_ls_R_factor_all 0.0541
_refine_ls_R_factor_gt 0.0367
_refine_ls_shift/su_max 0.002
_refine_ls_shift/su_mean 0.000
_refine_ls_structure_factor_coef Fsqd
_refine_ls_weighting_details 'w=1/[\s^2^(Fo^2^)+(0.0390P)^2^+0.4380P] where P=(Fo^2^+2Fc^2^)/3'
_refine_ls_weighting_scheme calc
_refine_ls_wR_factor_gt 0.0813
_refine_ls_wR_factor_ref 0.0946
_reflns_Friedel_coverage 0.000
_reflns_number_gt 3903
_reflns_number_total 5057
_reflns_threshold_expression 'I > 2\s(I)'
_cod_data_source_file d4dt01915f2.cif
_cod_data_source_block mv62a
_cod_depositor_comments 'Adding full bibliography for 7716902--7716918.cif.'
_cod_original_cell_volume 2139.14(14)
_cod_database_code 7716904
_shelx_shelxl_version_number 2014/7
_chemical_oxdiff_formula 'C19  H21  N2  O2  P1  S2  Ni1'
_shelx_space_group_comment
;
The symmetry employed for this shelxl refinement is uniquely defined
by the following loop, which should always be used as a source of
symmetry information in preference to the above space-group names.
They are only intended as comments.
;
_shelx_estimated_absorpt_t_max 0.833
_shelx_estimated_absorpt_t_min 0.718
_reflns_odcompleteness_completeness 99.91
_reflns_odcompleteness_iscentric 1
_reflns_odcompleteness_theta 26.32
_olex2_refinement_description
;
1. Fixed Uiso
 At 1.2 times of:
  All C(H) groups
 At 1.5 times of:
  All C(H,H,H) groups
2.a Aromatic/amide H refined with riding coordinates:
 C13(H13), C14(H14), C15(H15), C23(H23), C24(H24), C25(H25)
2.b Idealised Me refined as rotating group:
 C17(H17A,H17B,H17C), C18(H18A,H18B,H18C), C20(H20A,H20B,H20C), C27(H27A,H27B,
 H27C), C28(H28A,H28B,H28C)
;
_olex2_submission_special_instructions 'No special instructions were received'

loop_
_space_group_symop_operation_xyz
'x, y, z'
'-x+1/2, y+1/2, -z+1/2'
'-x, -y, -z'
'x-1/2, -y-1/2, z-1/2'

loop_
_atom_site_label
_atom_site_type_symbol
_atom_site_fract_x
_atom_site_fract_y
_atom_site_fract_z
_atom_site_U_iso_or_equiv
_atom_site_adp_type
_atom_site_occupancy
_atom_site_site_symmetry_order
_atom_site_calc_flag
_atom_site_refinement_flags_posn
_atom_site_refinement_flags_adp
_atom_site_refinement_flags_occupancy
_atom_site_disorder_assembly
_atom_site_disorder_group
Ni1 Ni 0.13970(3) 0.54071(2) 0.93094(3) 0.04184(12) Uani 1 1 d . . . . .
S1 S 0.04418(7) 0.62684(3) 0.87458(6) 0.06011(18) Uani 1 1 d . . . . .
S2 S 0.00882(8) 0.50169(3) 0.76055(6) 0.0638(2) Uani 1 1 d . . . . .
P1 P -0.06411(6) 0.58471(3) 0.71614(6) 0.05818(19) Uani 1 1 d . . . . .
O1 O -0.21503(19) 0.59329(13) 0.7016(2) 0.1034(8) Uani 1 1 d . . . . .
O2 O -0.00779(19) 0.60542(9) 0.57802(17) 0.0705(5) Uani 1 1 d . . . . .
N1 N 0.2964(2) 0.60109(9) 1.16609(18) 0.0498(5) Uani 1 1 d . . . . .
N2 N 0.2801(2) 0.42277(9) 0.95858(19) 0.0507(5) Uani 1 1 d . . . . .
C1 C 0.2379(2) 0.57729(10) 1.0759(2) 0.0453(5) Uani 1 1 d . . . . .
C2 C 0.2251(2) 0.46807(11) 0.9549(2) 0.0471(5) Uani 1 1 d . . . . .
C11 C 0.3657(2) 0.62922(11) 1.2787(2) 0.0478(5) Uani 1 1 d . . . . .
C12 C 0.3296(3) 0.68696(13) 1.3071(3) 0.0625(7) Uani 1 1 d . . . . .
C13 C 0.4003(4) 0.71268(16) 1.4202(3) 0.0915(11) Uani 1 1 d . . . . .
H13 H 0.3796 0.7514 1.4437 0.110 Uiso 1 1 calc R U . . .
C14 C 0.4989(5) 0.6821(2) 1.4970(3) 0.1127(16) Uani 1 1 d . . . . .
H14 H 0.5449 0.7004 1.5724 0.135 Uiso 1 1 calc R U . . .
C15 C 0.5332(4) 0.6247(2) 1.4667(3) 0.0936(11) Uani 1 1 d . . . . .
H15 H 0.6014 0.6048 1.5216 0.112 Uiso 1 1 calc R U . . .
C16 C 0.4665(3) 0.59653(14) 1.3552(2) 0.0630(7) Uani 1 1 d . . . . .
C17 C 0.2201(3) 0.72008(15) 1.2210(4) 0.0908(10) Uani 1 1 d . . . . .
H17A H 0.2348 0.7148 1.1270 0.136 Uiso 1 1 calc R U . . .
H17B H 0.2256 0.7615 1.2432 0.136 Uiso 1 1 calc R U . . .
H17C H 0.1297 0.7052 1.2374 0.136 Uiso 1 1 calc R U . . .
C18 C 0.5004(4) 0.53447(15) 1.3184(3) 0.0913(10) Uani 1 1 d . . . . .
H18A H 0.4191 0.5101 1.3219 0.137 Uiso 1 1 calc R U . . .
H18B H 0.5739 0.5196 1.3812 0.137 Uiso 1 1 calc R U . . .
H18C H 0.5300 0.5337 1.2283 0.137 Uiso 1 1 calc R U . . .
C20 C 0.1334(3) 0.59774(16) 0.5493(3) 0.0869(10) Uani 1 1 d . . . . .
H20A H 0.1441 0.6107 0.4584 0.130 Uiso 1 1 calc R U . . .
H20B H 0.1582 0.5566 0.5583 0.130 Uiso 1 1 calc R U . . .
H20C H 0.1931 0.6208 0.6120 0.130 Uiso 1 1 calc R U . . .
C21 C 0.3419(3) 0.36652(10) 0.9519(3) 0.0539(6) Uani 1 1 d . . . . .
C22 C 0.2895(3) 0.32870(12) 0.8498(3) 0.0727(8) Uani 1 1 d . . . . .
C23 C 0.3548(4) 0.27406(14) 0.8439(4) 0.0953(12) Uani 1 1 d . . . . .
H23 H 0.3235 0.2472 0.7766 0.114 Uiso 1 1 calc R U . . .
C24 C 0.4639(5) 0.25889(15) 0.9345(5) 0.1058(14) Uani 1 1 d . . . . .
H24 H 0.5053 0.2218 0.9289 0.127 Uiso 1 1 calc R U . . .
C25 C 0.5131(4) 0.29778(15) 1.0339(4) 0.0879(11) Uani 1 1 d . . . . .
H25 H 0.5880 0.2867 1.0944 0.105 Uiso 1 1 calc R U . . .
C26 C 0.4534(3) 0.35325(12) 1.0462(3) 0.0610(7) Uani 1 1 d . . . . .
C27 C 0.1702(4) 0.34648(18) 0.7498(4) 0.1062(12) Uani 1 1 d . . . . .
H27A H 0.0930 0.3592 0.7979 0.159 Uiso 1 1 calc R U . . .
H27B H 0.1422 0.3132 0.6933 0.159 Uiso 1 1 calc R U . . .
H27C H 0.1989 0.3784 0.6944 0.159 Uiso 1 1 calc R U . . .
C28 C 0.5054(3) 0.39694(16) 1.1518(3) 0.0796(9) Uani 1 1 d . . . . .
H28A H 0.5374 0.4319 1.1088 0.119 Uiso 1 1 calc R U . . .
H28B H 0.5811 0.3798 1.2084 0.119 Uiso 1 1 calc R U . . .
H28C H 0.4313 0.4072 1.2063 0.119 Uiso 1 1 calc R U . . .

loop_
_atom_site_aniso_label
_atom_site_aniso_U_11
_atom_site_aniso_U_22
_atom_site_aniso_U_33
_atom_site_aniso_U_23
_atom_site_aniso_U_13
_atom_site_aniso_U_12
Ni1 0.04212(18) 0.04031(17) 0.04166(17) 0.00083(11) -0.00432(11) -0.00035(12)
S1 0.0682(4) 0.0499(4) 0.0600(4) 0.0018(3) -0.0069(3) 0.0150(3)
S2 0.0745(5) 0.0562(4) 0.0568(4) 0.0026(3) -0.0170(3) -0.0205(3)
P1 0.0417(3) 0.0801(5) 0.0511(3) 0.0145(3) -0.0050(3) 0.0030(3)
O1 0.0440(11) 0.174(3) 0.0897(14) 0.0236(15) -0.0089(9) 0.0160(14)
O2 0.0727(12) 0.0836(14) 0.0541(9) 0.0190(9) 0.0001(8) 0.0009(10)
N1 0.0496(11) 0.0571(12) 0.0423(9) 0.0011(9) 0.0014(8) -0.0102(9)
N2 0.0519(12) 0.0448(11) 0.0559(11) 0.0047(9) 0.0081(9) 0.0006(9)
C1 0.0452(12) 0.0454(12) 0.0453(11) 0.0063(10) 0.0032(9) -0.0008(10)
C2 0.0486(13) 0.0476(13) 0.0446(11) 0.0010(10) 0.0002(9) -0.0027(11)
C11 0.0484(13) 0.0581(14) 0.0368(10) -0.0002(10) 0.0030(9) -0.0162(11)
C12 0.0670(17) 0.0636(17) 0.0592(14) -0.0052(13) 0.0187(12) -0.0147(14)
C13 0.127(3) 0.081(2) 0.0698(19) -0.0270(18) 0.027(2) -0.042(2)
C14 0.138(4) 0.137(4) 0.0595(18) -0.021(2) -0.009(2) -0.075(3)
C15 0.086(2) 0.137(3) 0.0533(16) 0.016(2) -0.0220(15) -0.029(2)
C16 0.0612(16) 0.0804(19) 0.0464(12) 0.0150(13) -0.0006(11) -0.0122(14)
C17 0.085(2) 0.079(2) 0.112(2) 0.007(2) 0.0277(19) 0.0184(19)
C18 0.097(2) 0.091(2) 0.086(2) 0.0332(19) 0.0058(18) 0.021(2)
C20 0.087(2) 0.097(2) 0.0816(19) 0.0048(18) 0.0331(17) -0.0143(19)
C21 0.0568(15) 0.0358(11) 0.0726(15) 0.0085(11) 0.0257(12) 0.0019(11)
C22 0.0684(18) 0.0510(15) 0.102(2) -0.0143(15) 0.0288(16) -0.0145(14)
C23 0.098(3) 0.0484(17) 0.147(3) -0.021(2) 0.054(2) -0.0157(18)
C24 0.114(3) 0.0441(17) 0.170(4) 0.011(2) 0.074(3) 0.016(2)
C25 0.089(2) 0.068(2) 0.113(2) 0.039(2) 0.044(2) 0.0302(18)
C26 0.0635(16) 0.0550(15) 0.0682(15) 0.0184(13) 0.0272(13) 0.0128(13)
C27 0.085(2) 0.101(3) 0.128(3) -0.044(2) -0.012(2) -0.013(2)
C28 0.0705(18) 0.105(3) 0.0633(16) 0.0074(17) 0.0088(14) 0.0237(18)

loop_
_atom_type_symbol
_atom_type_description
_atom_type_scat_dispersion_real
_atom_type_scat_dispersion_imag
_atom_type_scat_source
C C 0.0033 0.0016 'International Tables Vol C Tables 4.2.6.8 and 6.1.1.4'
H H 0.0000 0.0000 'International Tables Vol C Tables 4.2.6.8 and 6.1.1.4'
N N 0.0061 0.0033 'International Tables Vol C Tables 4.2.6.8 and 6.1.1.4'
O O 0.0106 0.0060 'International Tables Vol C Tables 4.2.6.8 and 6.1.1.4'
P P 0.1023 0.0942 'International Tables Vol C Tables 4.2.6.8 and 6.1.1.4'
S S 0.1246 0.1234 'International Tables Vol C Tables 4.2.6.8 and 6.1.1.4'
Ni Ni 0.3393 1.1124 'International Tables Vol C Tables 4.2.6.8 and 6.1.1.4'

loop_
_exptl_crystal_face_index_h
_exptl_crystal_face_index_k
_exptl_crystal_face_index_l
_exptl_crystal_face_perp_dist
_exptl_oxdiff_crystal_face_indexfrac_h
_exptl_oxdiff_crystal_face_indexfrac_k
_exptl_oxdiff_crystal_face_indexfrac_l
_exptl_oxdiff_crystal_face_x
_exptl_oxdiff_crystal_face_y
_exptl_oxdiff_crystal_face_z
1 32 0 0.1659 1.0000 32.0000 -0.0000 -0.8873 0.3143 -0.3696
-1 -32 0 0.1659 -1.0000 -32.0000 0.0000 0.8873 -0.3143 0.3696
12 13 -1 0.4636 12.0000 13.0000 -1.0000 -0.7065 0.2534 0.6206
12 -14 -1 0.4643 12.0000 -14.0000 -1.0000 0.0152 -0.0075 0.9886
0 14 12 0.1578 0.0000 14.0000 12.0000 -0.6702 -0.6762 -0.1876
0 7 -14 0.1320 -0.0000 7.0000 -14.0000 0.1581 1.0144 -0.0992
-11 -12 8 0.4891 -11.0000 -12.0000 8.0000 0.4752 -0.7122 -0.5659
11 -5 -9 0.4124 11.0000 -5.0000 -9.0000 0.0039 0.6155 0.7973
0 -25 9 0.1528 -0.0000 -25.0000 9.0000 0.4463 -0.8503 0.3432
0 -32 -1 0.1535 -0.0000 -32.0000 -1.0000 0.8800 -0.2417 0.4359
0 -14 -13 0.1403 -0.0000 -14.0000 -13.0000 0.6948 0.7438 0.1873
0 0 14 0.1622 0.0000 -0.0000 14.0000 -0.3453 -0.9468 0.0037
-11 12 7 0.4789 -11.0000 12.0000 7.0000 -0.1417 -0.4126 -0.8933

loop_
_geom_angle_atom_site_label_1
_geom_angle_atom_site_label_2
_geom_angle_atom_site_label_3
_geom_angle
_geom_angle_site_symmetry_1
_geom_angle_site_symmetry_3
_geom_angle_publ_flag
S2 Ni1 S1 87.72(3) . . ?
C1 Ni1 S1 88.66(7) . . ?
C1 Ni1 S2 175.53(7) . . ?
C2 Ni1 S1 172.51(7) . . ?
C2 Ni1 S2 87.82(7) . . ?
C2 Ni1 C1 96.05(10) . . ?
P1 S1 Ni1 87.58(3) . . ?
P1 S2 Ni1 87.77(3) . . ?
S2 P1 S1 96.84(4) . . ?
O1 P1 S1 116.80(11) . . ?
O1 P1 S2 117.70(12) . . ?
O1 P1 O2 106.79(11) . . ?
O2 P1 S1 109.60(8) . . ?
O2 P1 S2 108.66(8) . . ?
C20 O2 P1 122.78(18) . . ?
C1 N1 C11 178.4(2) . . ?
C2 N2 C21 175.1(2) . . ?
N1 C1 Ni1 178.2(2) . . ?
N2 C2 Ni1 174.3(2) . . ?
C12 C11 N1 118.5(2) . . ?
C12 C11 C16 124.4(2) . . ?
C16 C11 N1 117.1(2) . . ?
C11 C12 C13 116.3(3) . . ?
C11 C12 C17 122.1(3) . . ?
C13 C12 C17 121.5(3) . . ?
C12 C13 H13 119.6 . . ?
C14 C13 C12 120.8(3) . . ?
C14 C13 H13 119.6 . . ?
C13 C14 H14 119.1 . . ?
C13 C14 C15 121.9(3) . . ?
C15 C14 H14 119.1 . . ?
C14 C15 H15 119.9 . . ?
C14 C15 C16 120.2(3) . . ?
C16 C15 H15 119.9 . . ?
C11 C16 C18 121.5(3) . . ?
C15 C16 C11 116.4(3) . . ?
C15 C16 C18 122.1(3) . . ?
C12 C17 H17A 109.5 . . ?
C12 C17 H17B 109.5 . . ?
C12 C17 H17C 109.5 . . ?
H17A C17 H17B 109.5 . . ?
H17A C17 H17C 109.5 . . ?
H17B C17 H17C 109.5 . . ?
C16 C18 H18A 109.5 . . ?
C16 C18 H18B 109.5 . . ?
C16 C18 H18C 109.5 . . ?
H18A C18 H18B 109.5 . . ?
H18A C18 H18C 109.5 . . ?
H18B C18 H18C 109.5 . . ?
O2 C20 H20A 109.5 . . ?
O2 C20 H20B 109.5 . . ?
O2 C20 H20C 109.5 . . ?
H20A C20 H20B 109.5 . . ?
H20A C20 H20C 109.5 . . ?
H20B C20 H20C 109.5 . . ?
C22 C21 N2 117.5(3) . . ?
C22 C21 C26 124.6(2) . . ?
C26 C21 N2 117.8(2) . . ?
C21 C22 C23 116.2(3) . . ?
C21 C22 C27 121.7(3) . . ?
C23 C22 C27 122.2(3) . . ?
C22 C23 H23 119.3 . . ?
C24 C23 C22 121.4(4) . . ?
C24 C23 H23 119.3 . . ?
C23 C24 H24 119.7 . . ?
C23 C24 C25 120.6(3) . . ?
C25 C24 H24 119.7 . . ?
C24 C25 H25 119.3 . . ?
C24 C25 C26 121.3(3) . . ?
C26 C25 H25 119.3 . . ?
C21 C26 C28 121.3(2) . . ?
C25 C26 C21 115.9(3) . . ?
C25 C26 C28 122.8(3) . . ?
C22 C27 H27A 109.5 . . ?
C22 C27 H27B 109.5 . . ?
C22 C27 H27C 109.5 . . ?
H27A C27 H27B 109.5 . . ?
H27A C27 H27C 109.5 . . ?
H27B C27 H27C 109.5 . . ?
C26 C28 H28A 109.5 . . ?
C26 C28 H28B 109.5 . . ?
C26 C28 H28C 109.5 . . ?
H28A C28 H28B 109.5 . . ?
H28A C28 H28C 109.5 . . ?
H28B C28 H28C 109.5 . . ?

loop_
_geom_bond_atom_site_label_1
_geom_bond_atom_site_label_2
_geom_bond_distance
_geom_bond_site_symmetry_2
_geom_bond_publ_flag
Ni1 S1 2.1993(7) . ?
Ni1 S2 2.1977(7) . ?
Ni1 C1 1.842(2) . ?
Ni1 C2 1.838(2) . ?
S1 P1 2.0394(9) . ?
S2 P1 2.0336(10) . ?
P1 O1 1.460(2) . ?
P1 O2 1.5843(17) . ?
O2 C20 1.423(3) . ?
N1 C1 1.146(3) . ?
N1 C11 1.400(3) . ?
N2 C2 1.150(3) . ?
N2 C21 1.405(3) . ?
C11 C12 1.383(4) . ?
C11 C16 1.389(4) . ?
C12 C13 1.385(4) . ?
C12 C17 1.495(4) . ?
C13 H13 0.9300 . ?
C13 C14 1.351(6) . ?
C14 H14 0.9300 . ?
C14 C15 1.375(6) . ?
C15 H15 0.9300 . ?
C15 C16 1.381(4) . ?
C16 C18 1.489(4) . ?
C17 H17A 0.9600 . ?
C17 H17B 0.9600 . ?
C17 H17C 0.9600 . ?
C18 H18A 0.9600 . ?
C18 H18B 0.9600 . ?
C18 H18C 0.9600 . ?
C20 H20A 0.9600 . ?
C20 H20B 0.9600 . ?
C20 H20C 0.9600 . ?
C21 C22 1.383(4) . ?
C21 C26 1.391(4) . ?
C22 C23 1.386(4) . ?
C22 C27 1.503(5) . ?
C23 H23 0.9300 . ?
C23 C24 1.363(6) . ?
C24 H24 0.9300 . ?
C24 C25 1.371(5) . ?
C25 H25 0.9300 . ?
C25 C26 1.386(4) . ?
C26 C28 1.490(4) . ?
C27 H27A 0.9600 . ?
C27 H27B 0.9600 . ?
C27 H27C 0.9600 . ?
C28 H28A 0.9600 . ?
C28 H28B 0.9600 . ?
C28 H28C 0.9600 . ?

loop_
_geom_torsion_atom_site_label_1
_geom_torsion_atom_site_label_2
_geom_torsion_atom_site_label_3
_geom_torsion_atom_site_label_4
_geom_torsion
_geom_torsion_site_symmetry_1
_geom_torsion_site_symmetry_2
_geom_torsion_site_symmetry_3
_geom_torsion_site_symmetry_4
_geom_torsion_publ_flag
S1 P1 O2 C20 59.3(2) . . . . ?
S2 P1 O2 C20 -45.4(2) . . . . ?
O1 P1 O2 C20 -173.3(2) . . . . ?
N1 C11 C12 C13 179.5(2) . . . . ?
N1 C11 C12 C17 -0.4(3) . . . . ?
N1 C11 C16 C15 -179.4(2) . . . . ?
N1 C11 C16 C18 0.5(3) . . . . ?
N2 C21 C22 C23 178.5(2) . . . . ?
N2 C21 C22 C27 -0.5(4) . . . . ?
N2 C21 C26 C25 -178.7(2) . . . . ?
N2 C21 C26 C28 0.4(3) . . . . ?
C11 C12 C13 C14 0.1(4) . . . . ?
C12 C11 C16 C15 0.2(4) . . . . ?
C12 C11 C16 C18 -179.8(2) . . . . ?
C12 C13 C14 C15 -0.1(6) . . . . ?
C13 C14 C15 C16 0.1(6) . . . . ?
C14 C15 C16 C11 -0.1(4) . . . . ?
C14 C15 C16 C18 179.9(3) . . . . ?
C16 C11 C12 C13 -0.2(4) . . . . ?
C16 C11 C12 C17 179.9(2) . . . . ?
C17 C12 C13 C14 180.0(3) . . . . ?
C21 C22 C23 C24 0.3(4) . . . . ?
C22 C21 C26 C25 -0.2(4) . . . . ?
C22 C21 C26 C28 178.9(2) . . . . ?
C22 C23 C24 C25 -0.6(5) . . . . ?
C23 C24 C25 C26 0.5(5) . . . . ?
C24 C25 C26 C21 -0.1(4) . . . . ?
C24 C25 C26 C28 -179.2(3) . . . . ?
C26 C21 C22 C23 0.1(4) . . . . ?
C26 C21 C22 C27 -178.9(3) . . . . ?
C27 C22 C23 C24 179.3(3) . . . . ?
